data_7249120
loop_
_publ_author_name
'Tavakoli-Quchani, Fatemeh'
'Salimi, Alireza'
'Pour, Ali Nakhaei'

_publ_section_title
;
 Porosity control in pillar-layered MOF architectures: hydrogen bonding in
 amino-functionalized 2-D layers
;
_journal_issue 34
_journal_name_full CrystEngComm
_journal_page_first 4708
_journal_page_last 4719
_journal_paper_doi 10.1039/D4CE00503A
_journal_volume 26
_journal_year 2024
_chemical_formula_moiety 'C52 H38 Cd2 N10 O12'
_chemical_formula_sum 'C52 H38 Cd2 N10 O12'
_chemical_formula_weight 1219.72
_chemical_name_common No.176
_space_group_crystal_system orthorhombic
_space_group_IT_number 54
_space_group_name_Hall '-P 2a 2ac'
_space_group_name_H-M_alt 'P c c a'
_atom_sites_solution_hydrogens geom
_atom_sites_solution_primary dual
_audit_creation_method SHELXL-2018/3
_audit_update_record
;
2023-12-15 deposited with the CCDC.	2024-07-22 downloaded from the CCDC.
;
_cell_angle_alpha 90
_cell_angle_beta 90
_cell_angle_gamma 90
_cell_formula_units_Z 8
_cell_length_a 30.1876(8)
_cell_length_b 20.3038(6)
_cell_length_c 20.5795(6)
_cell_measurement_reflns_used 2311
_cell_measurement_temperature 100(2)
_cell_measurement_theta_max 50.72
_cell_measurement_theta_min 20.83
_cell_volume 12613.6(6)
_computing_cell_refinement
;
X-Area Recipe 1.33.0.0 (STOE, 2015)
;
_computing_data_collection
;
X-Area Pilatus3_SV 1.31.131.0 (STOE, 2017)
;
_computing_data_reduction
;
X-Area Integrate 1.71.0.0 (STOE, 2016)
X-Area LANA 1.71.4.0 (STOE, 2017)
;
_computing_molecular_graphics 'PLATON (Spek, 2009)'
_computing_publication_material SHELXL2018
_computing_structure_refinement 'SHELXL-2018/3 (Sheldrick, 2018)'
_computing_structure_solution 'SHELXT 2018/2 (Sheldrick, 2018)'
_diffrn_ambient_temperature 100(2)
_diffrn_measured_fraction_theta_full 0.991
_diffrn_measured_fraction_theta_max 0.991
_diffrn_measurement_device '4-circle diffractometer'
_diffrn_measurement_device_type 'STOE STADIVARI'
_diffrn_measurement_method 'rotation method, \w scans'
_diffrn_radiation_type CuK\a
_diffrn_radiation_wavelength 1.54186
_diffrn_reflns_av_R_equivalents 0.2004
_diffrn_reflns_av_unetI/netI 0.1000
_diffrn_reflns_Laue_measured_fraction_full 0.991
_diffrn_reflns_Laue_measured_fraction_max 0.991
_diffrn_reflns_limit_h_max 30
_diffrn_reflns_limit_h_min -19
_diffrn_reflns_limit_k_max 17
_diffrn_reflns_limit_k_min -20
_diffrn_reflns_limit_l_max 20
_diffrn_reflns_limit_l_min -20
_diffrn_reflns_number 55535
_diffrn_reflns_point_group_measured_fraction_full 0.991
_diffrn_reflns_point_group_measured_fraction_max 0.991
_diffrn_reflns_theta_full 50.739
_diffrn_reflns_theta_max 50.738
_diffrn_reflns_theta_min 2.928
_diffrn_source 'sealed x-ray tube'
_diffrn_source_type 'Xenocs Cu microfocus tube'
_exptl_absorpt_coefficient_mu 5.903
_exptl_absorpt_correction_T_max 1.0000
_exptl_absorpt_correction_T_min 0.0562
_exptl_absorpt_correction_type multi-scan
_exptl_absorpt_process_details
;
STOE LANA, absorption correction by scaling of reflection intensities.
J. Koziskova, F. Hahn, J. Richter, J. Kozisek, "Comparison of different
absorption corrections on the model structure of tetrakis(\m~2~-acetato)-
diaqua-di-copper(II)", Acta Chimica Slovaca, vol. 9, no. 2, 2016, pp. 136 - 140.
;
_exptl_crystal_colour yellow
_exptl_crystal_density_diffrn 1.285
_exptl_crystal_description needle
_exptl_crystal_F_000 4896
_exptl_crystal_size_max 0.100
_exptl_crystal_size_mid 0.040
_exptl_crystal_size_min 0.010
_refine_diff_density_max 1.472
_refine_diff_density_min -0.647
_refine_diff_density_rms 0.151
_refine_ls_extinction_method none
_refine_ls_goodness_of_fit_ref 1.023
_refine_ls_hydrogen_treatment constr
_refine_ls_matrix_type full
_refine_ls_number_parameters 222
_refine_ls_number_reflns 6631
_refine_ls_number_restraints 21
_refine_ls_restrained_S_all 1.026
_refine_ls_R_factor_all 0.1877
_refine_ls_R_factor_gt 0.1065
_refine_ls_shift/su_max 0.000
_refine_ls_shift/su_mean 0.000
_refine_ls_structure_factor_coef Fsqd
_refine_ls_weighting_details 'w=1/[\s^2^(Fo^2^)+(0.1520P)^2^+162.2148P] where P=(Fo^2^+2Fc^2^)/3'
_refine_ls_weighting_scheme calc
_refine_ls_wR_factor_gt 0.2648
_refine_ls_wR_factor_ref 0.3227
_reflns_Friedel_coverage 0.000
_reflns_number_gt 3434
_reflns_number_total 6631
_reflns_threshold_expression 'I > 2\s(I)'
_cod_data_source_file d4ce00503a2.cif
_cod_data_source_block ue_02322_sq
_cod_depositor_comments 'Adding full bibliography for 7249119--7249121.cif.'
_cod_database_code 7249120
_shelx_shelxl_version_number 2018/3
_shelx_space_group_comment
;
The symmetry employed for this shelxl refinement is uniquely defined
by the following loop, which should always be used as a source of
symmetry information in preference to the above space-group names.
They are only intended as comments.
;
_shelx_estimated_absorpt_t_min 0.590
_shelx_estimated_absorpt_t_max 0.943

loop_
_space_group_symop_operation_xyz
'x, y, z'
'-x+1/2, -y, z'
'-x, y, -z+1/2'
'x+1/2, -y, -z+1/2'
'-x, -y, -z'
'x-1/2, y, -z'
'x, -y, z-1/2'
'-x-1/2, y, z-1/2'

loop_
_atom_site_label
_atom_site_type_symbol
_atom_site_fract_x
_atom_site_fract_y
_atom_site_fract_z
_atom_site_U_iso_or_equiv
_atom_site_adp_type
_atom_site_occupancy
_atom_site_site_symmetry_order
_atom_site_calc_flag
_atom_site_refinement_flags_posn
_atom_site_refinement_flags_adp
_atom_site_refinement_flags_occupancy
_atom_site_disorder_assembly
_atom_site_disorder_group
Cd1 Cd 0.32586(4) 0.83606(7) 0.62477(6) 0.0485(5) Uani 1 1 d . . . . .
Cd2 Cd 0.41884(4) 0.83973(7) 0.49499(6) 0.0470(5) Uani 1 1 d . . . . .
O1 O 0.4000(5) 0.8307(6) 0.6463(6) 0.059(4) Uiso 1 1 d . . . . .
O2 O 0.4588(4) 0.8563(6) 0.5851(6) 0.052(4) Uiso 1 1 d . . . . .
O3 O 0.4844(4) 0.8326(6) 0.4276(6) 0.062(4) Uiso 1 1 d . . . . .
O4 O 0.4175(5) 0.8216(6) 0.3831(7) 0.062(4) Uiso 1 1 d . . . . .
O5 O 0.3197(5) 0.8240(7) 0.7359(7) 0.074(4) Uiso 1 1 d . . . . .
O6 O 0.2569(5) 0.8474(6) 0.6892(6) 0.063(4) Uiso 1 1 d . . . . .
O7 O 0.2237(4) 0.8364(7) 1.0398(7) 0.065(4) Uiso 1 1 d . . . . .
O8 O 0.1551(5) 0.8360(6) 0.9994(6) 0.061(4) Uiso 1 1 d . . . . .
O10 O 0.4486(6) 0.4974(9) 1.1054(9) 0.103(6) Uiso 1 1 d . . . . .
O11 O 0.3855(5) 0.8175(9) 1.1086(9) 0.109(6) Uiso 1 1 d D . . . .
O12 O 0.3247(12) 0.5076(14) 1.2023(12) 0.261(16) Uiso 1 1 d D . . . .
N3 N 0.2931(11) 0.8098(15) 0.9718(16) 0.179(12) Uiso 1 1 d . . . . .
H3C H 0.321330 0.802983 0.963746 0.214 Uiso 1 1 calc R U . . .
H3D H 0.283250 0.808709 1.012051 0.214 Uiso 1 1 calc R U . . .
N6 N 0.4327(5) 0.5206(8) 0.9972(8) 0.059(5) Uiso 1 1 d . . . . .
H6 H 0.428775 0.502468 0.958826 0.070 Uiso 1 1 calc R U . . .
N9 N 0.3154(7) 0.8024(7) 1.1248(12) 0.135(9) Uiso 1 1 d D . . . .
H9 H 0.289947 0.821610 1.133583 0.162 Uiso 1 1 calc R U . . .
N10 N 0.3140(9) 0.5258(7) 1.0967(12) 0.162(11) Uiso 1 1 d D . . . .
H10 H 0.310527 0.511559 1.056683 0.195 Uiso 1 1 calc R U . . .
C1 C 0.4397(7) 0.8436(10) 0.6395(10) 0.057(6) Uiso 1 1 d . . . . .
N1 N 0.4095(9) 0.8346(13) 0.7781(14) 0.041(2) Uiso 0.5 1 d . U P A -1
H1A H 0.389034 0.828916 0.748195 0.050 Uiso 0.5 1 calc R U P A -1
H1B H 0.402132 0.834427 0.819517 0.050 Uiso 0.5 1 calc R U P A -1
C2 C 0.4687(12) 0.8448(16) 0.697(2) 0.041(2) Uiso 0.5 1 d G U P A -1
C3 C 0.4522(12) 0.8434(18) 0.761(2) 0.041(2) Uiso 0.5 1 d G U P A -1
C4 C 0.4810(12) 0.835(2) 0.813(2) 0.041(2) Uiso 0.5 1 d G U P A -1
H4 H 0.469812 0.834483 0.855812 0.050 Uiso 0.5 1 calc R U P A -1
C2B C 0.5262(12) 0.8287(16) 0.802(2) 0.041(2) Uiso 0.5 1 d G U P A -1
C3B C 0.5427(11) 0.8301(17) 0.739(2) 0.041(2) Uiso 0.5 1 d G U P A -1
H3B H 0.573575 0.825544 0.731145 0.050 Uiso 0.5 1 calc R U P A -1
C4B C 0.5139(12) 0.838(2) 0.687(2) 0.041(2) Uiso 0.5 1 d G U P A -1
H4B H 0.525111 0.839042 0.643408 0.050 Uiso 0.5 1 calc R U P A -1
C5 C 0.4599(7) 0.8254(9) 0.3770(10) 0.053(5) Uiso 1 1 d . . . . .
N2 N 0.5910(9) 0.8092(13) 0.2419(14) 0.041(2) Uiso 0.5 1 d . U P B -1
H2A H 0.604564 0.814374 0.204419 0.050 Uiso 0.5 1 calc R U P B -1
H2B H 0.606556 0.804753 0.277814 0.050 Uiso 0.5 1 calc R U P B -1
C6 C 0.4822(11) 0.8240(18) 0.3108(18) 0.041(2) Uiso 0.5 1 d G U P B -1
C7 C 0.5274(11) 0.8126(16) 0.3053(19) 0.041(2) Uiso 0.5 1 d G U P B -1
H7 H 0.545044 0.807919 0.343340 0.050 Uiso 0.5 1 calc R U P B -1
C8 C 0.5469(11) 0.8079(13) 0.244(2) 0.041(2) Uiso 0.5 1 d G U P B -1
C6B C 0.5212(11) 0.8147(18) 0.1887(19) 0.041(2) Uiso 0.5 1 d G U P B -1
C7B C 0.4759(11) 0.8261(16) 0.1942(18) 0.041(2) Uiso 0.5 1 d G U P B -1
H7B H 0.458342 0.830748 0.156168 0.050 Uiso 0.5 1 calc R U P B -1
C8B C 0.4564(10) 0.8308(13) 0.2552(19) 0.041(2) Uiso 0.5 1 d G U P B -1
H8B H 0.425517 0.838559 0.258887 0.050 Uiso 0.5 1 calc R U P B -1
C9 C 0.2789(7) 0.8320(9) 0.7390(9) 0.050(5) Uiso 1 1 d . . . . .
C10 C 0.2566(4) 0.8303(7) 0.8043(5) 0.056(6) Uiso 1 1 d G . . . .
C11 C 0.2829(3) 0.8230(7) 0.8592(7) 0.068(6) Uiso 1 1 d G . . . .
H11 H 0.314116 0.818377 0.854755 0.081 Uiso 1 1 calc R U . . .
C12 C 0.2637(4) 0.8224(7) 0.9206(5) 0.072(7) Uiso 1 1 d G . . . .
C13 C 0.2181(4) 0.8292(6) 0.9271(4) 0.044(5) Uiso 1 1 d G . . . .
C14 C 0.1917(3) 0.8365(6) 0.8722(6) 0.050(5) Uiso 1 1 d G . . . .
H14 H 0.160560 0.841074 0.876609 0.060 Uiso 1 1 calc R U . . .
C15 C 0.2110(4) 0.8370(7) 0.8108(5) 0.069(6) Uiso 1 1 d G . . . .
H15 H 0.192917 0.841990 0.773288 0.083 Uiso 1 1 calc R U . . .
C16 C 0.1976(7) 0.8335(9) 0.9898(9) 0.051(5) Uiso 1 1 d . . . . .
N4 N 0.4167(5) 1.0458(5) 0.9842(7) 0.060(5) Uiso 1 1 d G . . . .
C17 C 0.4443(5) 1.0078(7) 1.0232(7) 0.106(9) Uiso 1 1 d G . . . .
H17 H 0.462850 1.028448 1.054474 0.128 Uiso 1 1 calc R U . . .
C18 C 0.4447(5) 0.9397(7) 1.0166(8) 0.096(8) Uiso 1 1 d G . . . .
H18 H 0.463554 0.913767 1.043252 0.115 Uiso 1 1 calc R U . . .
C19 C 0.4176(6) 0.9095(5) 0.9708(8) 0.054(6) Uiso 1 1 d DG . . . .
C20 C 0.3900(6) 0.9475(8) 0.9318(8) 0.159(14) Uiso 1 1 d G . . . .
H20 H 0.371459 0.926865 0.900530 0.191 Uiso 1 1 calc R U . . .
C21 C 0.3896(5) 1.0156(8) 0.9384(8) 0.180(16) Uiso 1 1 d G . . . .
H21 H 0.370755 1.041546 0.911752 0.216 Uiso 1 1 calc R U . . .
O9 O 0.3860(5) 0.8160(7) 0.9204(7) 0.082(5) Uiso 1 1 d D . . . .
N5 N 0.4433(5) 0.7981(5) 0.9912(7) 0.055(4) Uiso 1 1 d D . . . .
H5 H 0.463897 0.817096 1.014843 0.066 Uiso 1 1 calc R U . . .
C22 C 0.4142(6) 0.8366(6) 0.9594(10) 0.080(7) Uiso 1 1 d D . . . .
C23 C 0.4422(5) 0.7267(4) 0.9883(7) 0.061(6) Uiso 1 1 d DG . . . .
C24 C 0.4541(5) 0.6955(6) 1.0459(6) 0.074(7) Uiso 1 1 d G . . . .
H24 H 0.464335 0.720661 1.081744 0.089 Uiso 1 1 calc R U . . .
C25 C 0.4510(4) 0.6273(6) 1.0509(5) 0.053(6) Uiso 1 1 d G . . . .
H25 H 0.459117 0.605995 1.090214 0.064 Uiso 1 1 calc R U . . .
C26 C 0.4360(5) 0.5905(4) 0.9984(7) 0.061(6) Uiso 1 1 d G . . . .
C27 C 0.4242(4) 0.6217(6) 0.9409(5) 0.070(7) Uiso 1 1 d G . . . .
H27 H 0.413950 0.596481 0.904988 0.084 Uiso 1 1 calc R U . . .
C28 C 0.4273(4) 0.6898(6) 0.9358(5) 0.054(6) Uiso 1 1 d G . . . .
H28 H 0.419168 0.711148 0.896516 0.065 Uiso 1 1 calc R U . . .
C29 C 0.4348(9) 0.4807(13) 1.0460(13) 0.091(8) Uiso 1 1 d . . . . .
C30 C 0.4313(4) 0.4080(4) 1.0338(6) 0.052(5) Uiso 1 1 d G . . . .
C31 C 0.4579(4) 0.3642(6) 1.0680(6) 0.061(6) Uiso 1 1 d G . . . .
H31 H 0.479236 0.380334 1.097940 0.074 Uiso 1 1 calc R U . . .
C32 C 0.4532(4) 0.2968(5) 1.0584(6) 0.067(6) Uiso 1 1 d G . . . .
H32 H 0.471423 0.266851 1.081757 0.080 Uiso 1 1 calc R U . . .
N7 N 0.4220(4) 0.2732(4) 1.0146(6) 0.053(4) Uiso 1 1 d G . . . .
C33 C 0.3954(4) 0.3170(6) 0.9804(6) 0.060(6) Uiso 1 1 d G . . . .
H33 H 0.373991 0.300907 0.950490 0.072 Uiso 1 1 calc R U . . .
C34 C 0.4000(4) 0.3844(5) 0.9900(6) 0.066(6) Uiso 1 1 d G . . . .
H34 H 0.381802 0.414391 0.966672 0.079 Uiso 1 1 calc R U . . .
N8 N 0.3322(5) 1.0511(5) 1.1239(7) 0.059(5) Uiso 1 1 d G . . . .
C35 C 0.3633(5) 1.0198(7) 1.1628(7) 0.112(10) Uiso 1 1 d G . . . .
H35 H 0.381678 1.044931 1.190930 0.135 Uiso 1 1 calc R U . . .
C36 C 0.3677(5) 0.9517(8) 1.1606(8) 0.113(10) Uiso 1 1 d G . . . .
H36 H 0.388962 0.930255 1.187164 0.136 Uiso 1 1 calc R U . . .
C37 C 0.3408(6) 0.9149(5) 1.1194(9) 0.066(6) Uiso 1 1 d DG . . . .
C38 C 0.3097(6) 0.9462(7) 1.0804(8) 0.142(12) Uiso 1 1 d G . . . .
H38 H 0.291316 0.921094 1.052298 0.170 Uiso 1 1 calc R U . . .
C39 C 0.3053(5) 1.0144(8) 1.0827(8) 0.140(12) Uiso 1 1 d G . . . .
H39 H 0.284032 1.035770 1.056064 0.168 Uiso 1 1 calc R U . . .
C40 C 0.3490(6) 0.8429(6) 1.1133(10) 0.056(6) Uiso 1 1 d D . . . .
C41 C 0.3147(6) 0.7311(6) 1.1252(10) 0.089(8) Uiso 1 1 d DG . . . .
C42 C 0.2971(6) 0.6919(9) 1.1742(9) 0.125(11) Uiso 1 1 d G . . . .
H42 H 0.284513 0.711761 1.211715 0.150 Uiso 1 1 calc R U . . .
C43 C 0.2979(7) 0.6238(9) 1.1683(9) 0.133(12) Uiso 1 1 d DG . . . .
H43 H 0.285852 0.596973 1.201741 0.159 Uiso 1 1 calc R U . . .
C44 C 0.3163(7) 0.5948(6) 1.1133(10) 0.150(14) Uiso 1 1 d DG . . . .
C45 C 0.3338(7) 0.6340(9) 1.0643(9) 0.169(15) Uiso 1 1 d DG . . . .
H45 H 0.346413 0.614151 1.026790 0.202 Uiso 1 1 calc R U . . .
C46 C 0.3331(7) 0.7022(9) 1.0703(9) 0.150(13) Uiso 1 1 d G . . . .
H46 H 0.345074 0.728939 1.036763 0.180 Uiso 1 1 calc R U . . .
C47 C 0.3176(12) 0.4861(7) 1.1473(12) 0.201(18) Uiso 1 1 d D . . . .
C48 C 0.3222(6) 0.4149(5) 1.1281(9) 0.135(12) Uiso 1 1 d DG . . . .
C49 C 0.3494(5) 0.3779(7) 1.1684(8) 0.113(10) Uiso 1 1 d DG . . . .
H49 H 0.367252 0.399093 1.200144 0.136 Uiso 1 1 calc R U . . .
C50 C 0.3505(5) 0.3097(7) 1.1623(7) 0.085(8) Uiso 1 1 d G . . . .
H50 H 0.369151 0.284348 1.189899 0.102 Uiso 1 1 calc R U . . .
N11 N 0.3244(5) 0.2786(5) 1.1159(7) 0.066(5) Uiso 1 1 d G . . . .
C51 C 0.2972(5) 0.3157(8) 1.0756(7) 0.095(8) Uiso 1 1 d G . . . .
H51 H 0.279349 0.294460 1.043835 0.115 Uiso 1 1 calc R U . . .
C52 C 0.2961(6) 0.3839(7) 1.0816(8) 0.128(11) Uiso 1 1 d DG . . . .
H52 H 0.277450 0.409206 1.054079 0.153 Uiso 1 1 calc R U . . .

loop_
_atom_site_aniso_label
_atom_site_aniso_U_11
_atom_site_aniso_U_22
_atom_site_aniso_U_33
_atom_site_aniso_U_23
_atom_site_aniso_U_13
_atom_site_aniso_U_12
Cd1 0.0485(9) 0.0679(10) 0.0290(8) -0.0002(8) -0.0003(6) -0.0015(8)
Cd2 0.0500(9) 0.0627(10) 0.0281(8) -0.0018(7) 0.0022(6) -0.0023(8)

loop_
_atom_type_symbol
_atom_type_description
_atom_type_scat_dispersion_real
_atom_type_scat_dispersion_imag
_atom_type_scat_source
C C 0.0181 0.0091 'International Tables Vol C Tables 4.2.6.8 and 6.1.1.4'
H H 0.0000 0.0000 'International Tables Vol C Tables 4.2.6.8 and 6.1.1.4'
N N 0.0311 0.0180 'International Tables Vol C Tables 4.2.6.8 and 6.1.1.4'
O O 0.0492 0.0322 'International Tables Vol C Tables 4.2.6.8 and 6.1.1.4'
Cd Cd 0.1185 4.6533 'International Tables Vol C Tables 4.2.6.8 and 6.1.1.4'

loop_
_geom_angle_atom_site_label_1
_geom_angle_atom_site_label_2
_geom_angle_atom_site_label_3
_geom_angle
_geom_angle_site_symmetry_1
_geom_angle_site_symmetry_3
_geom_angle_publ_flag
O1 Cd1 N8 88.2(5) . 7_575 ?
O1 Cd1 O7 141.7(5) . 8_655 ?
N8 Cd1 O7 92.5(5) 7_575 8_655 ?
O1 Cd1 O5 83.2(5) . . ?
N8 Cd1 O5 96.9(5) 7_575 . ?
O7 Cd1 O5 134.6(5) 8_655 . ?
O1 Cd1 N11 89(3) . 7_565 ?
N8 Cd1 N11 174(3) 7_575 7_565 ?
O7 Cd1 N11 86(3) 8_655 7_565 ?
O5 Cd1 N11 88(2) . 7_565 ?
O1 Cd1 O6 136.3(5) . . ?
N8 Cd1 O6 89.0(5) 7_575 . ?
O7 Cd1 O6 82.0(5) 8_655 . ?
O5 Cd1 O6 54.0(5) . . ?
N11 Cd1 O6 97(3) 7_565 . ?
O1 Cd1 O8 88.6(4) . 8_655 ?
N8 Cd1 O8 88.5(5) 7_575 8_655 ?
O7 Cd1 O8 53.1(4) 8_655 8_655 ?
O5 Cd1 O8 170.0(5) . 8_655 ?
N11 Cd1 O8 86(2) 7_565 8_655 ?
O6 Cd1 O8 134.8(4) . 8_655 ?
O1 Cd1 C9 109.8(5) . . ?
N8 Cd1 C9 94.6(5) 7_575 . ?
O7 Cd1 C9 108.4(5) 8_655 . ?
O5 Cd1 C9 26.8(5) . . ?
N11 Cd1 C9 92(2) 7_565 . ?
O6 Cd1 C9 27.3(5) . . ?
O8 Cd1 C9 161.4(5) 8_655 . ?
O8 Cd2 O2 120.6(5) 8_655 . ?
O8 Cd2 N7 90(3) 8_655 7_565 ?
O2 Cd2 N7 89.0(16) . 7_565 ?
O8 Cd2 O4 91.0(5) 8_655 . ?
O2 Cd2 O4 148.4(5) . . ?
N7 Cd2 O4 91.0(11) 7_565 . ?
O8 Cd2 N4 90.6(5) 8_655 7_575 ?
O2 Cd2 N4 86.8(5) . 7_575 ?
N7 Cd2 N4 175.4(11) 7_565 7_575 ?
O4 Cd2 N4 93.6(5) . 7_575 ?
O8 Cd2 O3 146.9(5) 8_655 . ?
O2 Cd2 O3 92.5(5) . . ?
N7 Cd2 O3 90(2) 7_565 . ?
O4 Cd2 O3 55.9(5) . . ?
N4 Cd2 O3 91.5(5) 7_575 . ?
O8 Cd2 C5 119.0(5) 8_655 . ?
O2 Cd2 C5 120.4(5) . . ?
N7 Cd2 C5 91.7(17) 7_565 . ?
O4 Cd2 C5 28.0(5) . . ?
N4 Cd2 C5 91.9(5) 7_575 . ?
O3 Cd2 C5 27.9(5) . . ?
C1 O1 Cd1 156.7(13) . . ?
C1 O2 Cd2 116.7(12) . . ?
C5 O3 Cd2 90.1(12) . . ?
C5 O4 Cd2 94.0(12) . . ?
C9 O5 Cd1 96.7(12) . . ?
C9 O6 Cd1 88.4(12) . . ?
C16 O7 Cd1 102.0(12) . 8_656 ?
C16 O8 Cd2 168.9(13) . 8_656 ?
C16 O8 Cd1 86.2(11) . 8_656 ?
Cd2 O8 Cd1 104.9(5) 8_656 8_656 ?
C12 N3 H3C 120.0 . . ?
C12 N3 H3D 120.0 . . ?
H3C N3 H3D 120.0 . . ?
C29 N6 C26 127.5(19) . . ?
C29 N6 H6 116.2 . . ?
C26 N6 H6 116.2 . . ?
C40 N9 C41 129.2(19) . . ?
C40 N9 H9 115.4 . . ?
C41 N9 H9 115.4 . . ?
C47 N10 C44 113.7(15) . . ?
C47 N10 H10 123.1 . . ?
C44 N10 H10 123.1 . . ?
O1 C1 O2 125.3(19) . . ?
O1 C1 C2 119(2) . . ?
O2 C1 C2 116(2) . . ?
C3 N1 H1A 120.0 . . ?
C3 N1 H1B 120.0 . . ?
H1A N1 H1B 120.0 . . ?
C3 C2 C4B 120.0 . . ?
C3 C2 C1 122.8(19) . . ?
C4B C2 C1 116.6(19) . . ?
N1 C3 C2 126(2) . . ?
N1 C3 C4 112(2) . . ?
C2 C3 C4 120.0 . . ?
C3 C4 C2B 120.0 . . ?
C3 C4 H4 120.0 . . ?
C2B C4 H4 120.0 . . ?
C3B C2B C4 120.0 . . ?
C2B C3B C4B 120.0 . . ?
C2B C3B H3B 120.0 . . ?
C4B C3B H3B 120.0 . . ?
C3B C4B C2 120.0 . . ?
C3B C4B H4B 120.0 . . ?
C2 C4B H4B 120.0 . . ?
O3 C5 O4 120.0(18) . . ?
O3 C5 C6 118(2) . . ?
O4 C5 C6 122(2) . . ?
O3 C5 Cd2 62.0(10) . . ?
O4 C5 Cd2 58.1(10) . . ?
C6 C5 Cd2 174.9(18) . . ?
C8 N2 H2A 120.0 . . ?
C8 N2 H2B 120.0 . . ?
H2A N2 H2B 120.0 . . ?
C7 C6 C8B 120.0 . . ?
C7 C6 C5 120.6(17) . . ?
C8B C6 C5 119.3(17) . . ?
C6 C7 C8 120.0 . . ?
C6 C7 H7 120.0 . . ?
C8 C7 H7 120.0 . . ?
N2 C8 C6B 122(2) . . ?
N2 C8 C7 117(2) . . ?
C6B C8 C7 120.0 . . ?
C7B C6B C8 120.0 . . ?
C6B C7B C8B 120.0 . . ?
C6B C7B H7B 120.0 . . ?
C8B C7B H7B 120.0 . . ?
C7B C8B C6 120.0 . . ?
C7B C8B H8B 120.0 . . ?
C6 C8B H8B 120.0 . . ?
O5 C9 O6 120.7(18) . . ?
O5 C9 C10 119.1(17) . . ?
O6 C9 C10 119.9(17) . . ?
O5 C9 Cd1 56.5(10) . . ?
O6 C9 Cd1 64.4(10) . . ?
C10 C9 Cd1 175.5(13) . . ?
C11 C10 C15 120.0 . . ?
C11 C10 C9 118.2(12) . . ?
C15 C10 C9 121.8(12) . . ?
C12 C11 C10 120.0 . . ?
C12 C11 H11 120.0 . . ?
C10 C11 H11 120.0 . . ?
C11 C12 C13 120.0 . . ?
C11 C12 N3 114.9(17) . . ?
C13 C12 N3 124.9(17) . . ?
C14 C13 C12 120.0 . . ?
C14 C13 C16 118.5(12) . . ?
C12 C13 C16 121.3(12) . . ?
C13 C14 C15 120.0 . . ?
C13 C14 H14 120.0 . . ?
C15 C14 H14 120.0 . . ?
C14 C15 C10 120.0 . . ?
C14 C15 H15 120.0 . . ?
C10 C15 H15 120.0 . . ?
O7 C16 O8 118.6(17) . . ?
O7 C16 C13 117.0(16) . . ?
O8 C16 C13 124.4(17) . . ?
C17 N4 C21 120.0 . . ?
C17 N4 Cd2 118.7(8) . 7_576 ?
C21 N4 Cd2 121.3(8) . 7_576 ?
C18 C17 N4 120.0 . . ?
C18 C17 H17 120.0 . . ?
N4 C17 H17 120.0 . . ?
C17 C18 C19 120.0 . . ?
C17 C18 H18 120.0 . . ?
C19 C18 H18 120.0 . . ?
C20 C19 C18 120.0 . . ?
C20 C19 C22 114.5(13) . . ?
C18 C19 C22 125.5(13) . . ?
C19 C20 C21 120.0 . . ?
C19 C20 H20 120.0 . . ?
C21 C20 H20 120.0 . . ?
C20 C21 N4 120.0 . . ?
C20 C21 H21 120.0 . . ?
N4 C21 H21 120.0 . . ?
C22 N5 C23 123.2(13) . . ?
C22 N5 H5 118.4 . . ?
C23 N5 H5 118.4 . . ?
O9 C22 N5 124.5(14) . . ?
O9 C22 C19 118.6(14) . . ?
N5 C22 C19 116.9(13) . . ?
C24 C23 C28 120.0 . . ?
C24 C23 N5 114.6(11) . . ?
C28 C23 N5 125.2(11) . . ?
C23 C24 C25 120.0 . . ?
C23 C24 H24 120.0 . . ?
C25 C24 H24 120.0 . . ?
C24 C25 C26 120.0 . . ?
C24 C25 H25 120.0 . . ?
C26 C25 H25 120.0 . . ?
C25 C26 C27 120.0 . . ?
C25 C26 N6 125.0(11) . . ?
C27 C26 N6 115.0(11) . . ?
C28 C27 C26 120.0 . . ?
C28 C27 H27 120.0 . . ?
C26 C27 H27 120.0 . . ?
C27 C28 C23 120.0 . . ?
C27 C28 H28 120.0 . . ?
C23 C28 H28 120.0 . . ?
N6 C29 O10 124(2) . . ?
N6 C29 C30 119(2) . . ?
O10 C29 C30 115(2) . . ?
C31 C30 C34 120.0 . . ?
C31 C30 C29 120.2(14) . . ?
C34 C30 C29 119.7(13) . . ?
C32 C31 C30 120.0 . . ?
C32 C31 H31 120.0 . . ?
C30 C31 H31 120.0 . . ?
N7 C32 C31 120.0 . . ?
N7 C32 H32 120.0 . . ?
C31 C32 H32 120.0 . . ?
C32 N7 C33 120.0 . . ?
C32 N7 Cd2 118.6(6) . 7_566 ?
C33 N7 Cd2 121.2(6) . 7_566 ?
C34 C33 N7 120.0 . . ?
C34 C33 H33 120.0 . . ?
N7 C33 H33 120.0 . . ?
C33 C34 C30 120.0 . . ?
C33 C34 H34 120.0 . . ?
C30 C34 H34 120.0 . . ?
C35 N8 C39 120.0 . . ?
C35 N8 Cd1 120.5(9) . 7_576 ?
C39 N8 Cd1 119.5(9) . 7_576 ?
N8 C35 C36 120.0 . . ?
N8 C35 H35 120.0 . . ?
C36 C35 H35 120.0 . . ?
C37 C36 C35 120.0 . . ?
C37 C36 H36 120.0 . . ?
C35 C36 H36 120.0 . . ?
C36 C37 C38 120.0 . . ?
C36 C37 C40 118.9(14) . . ?
C38 C37 C40 120.9(14) . . ?
C39 C38 C37 120.0 . . ?
C39 C38 H38 120.0 . . ?
C37 C38 H38 120.0 . . ?
C38 C39 N8 120.0 . . ?
C38 C39 H39 120.0 . . ?
N8 C39 H39 120.0 . . ?
O11 C40 N9 116.2(17) . . ?
O11 C40 C37 124.8(17) . . ?
N9 C40 C37 117.9(14) . . ?
C42 C41 C46 120.0 . . ?
C42 C41 N9 125.6(17) . . ?
C46 C41 N9 114.4(17) . . ?
C41 C42 C43 120.0 . . ?
C41 C42 H42 120.0 . . ?
C43 C42 H42 120.0 . . ?
C42 C43 C44 120.0 . . ?
C42 C43 H43 120.0 . . ?
C44 C43 H43 120.0 . . ?
C45 C44 C43 120.0 . . ?
C45 C44 N10 113.7(14) . . ?
C43 C44 N10 125.8(14) . . ?
C46 C45 C44 120.0 . . ?
C46 C45 H45 120.0 . . ?
C44 C45 H45 120.0 . . ?
C45 C46 C41 120.0 . . ?
C45 C46 H46 120.0 . . ?
C41 C46 H46 120.0 . . ?
O12 C47 N10 121.5(18) . . ?
O12 C47 C48 124.4(18) . . ?
N10 C47 C48 112.8(13) . . ?
C49 C48 C52 120.0 . . ?
C49 C48 C47 114.7(12) . . ?
C52 C48 C47 124.3(13) . . ?
C48 C49 C50 120.0 . . ?
C48 C49 H49 120.0 . . ?
C50 C49 H49 120.0 . . ?
N11 C50 C49 120.0 . . ?
N11 C50 H50 120.0 . . ?
C49 C50 H50 120.0 . . ?
C51 N11 C50 120.0 . . ?
C51 N11 Cd1 126.7(8) . 7_566 ?
C50 N11 Cd1 112.8(8) . 7_566 ?
N11 C51 C52 120.0 . . ?
N11 C51 H51 120.0 . . ?
C52 C51 H51 120.0 . . ?
C51 C52 C48 120.0 . . ?
C51 C52 H52 120.0 . . ?
C48 C52 H52 120.0 . . ?

loop_
_geom_bond_atom_site_label_1
_geom_bond_atom_site_label_2
_geom_bond_distance
_geom_bond_site_symmetry_2
_geom_bond_publ_flag
Cd1 O1 2.285(14) . ?
Cd1 N8 2.298(10) 7_575 ?
Cd1 O7 2.302(14) 8_655 ?
Cd1 O5 2.307(15) . ?
Cd1 N11 2.34(9) 7_565 ?
Cd1 O6 2.478(14) . ?
Cd1 O8 2.643(13) 8_655 ?
Cd1 C9 2.747(19) . ?
Cd2 O8 2.235(14) 8_655 ?
Cd2 O2 2.238(12) . ?
Cd2 N7 2.33(8) 7_565 ?
Cd2 O4 2.332(13) . ?
Cd2 N4 2.336(10) 7_575 ?
Cd2 O3 2.420(13) . ?
Cd2 C5 2.74(2) . ?
O1 C1 1.23(2) . ?
O2 C1 1.28(2) . ?
O3 C5 1.28(2) . ?
O4 C5 1.29(2) . ?
O5 C9 1.25(2) . ?
O6 C9 1.26(2) . ?
O7 C16 1.30(2) . ?
O8 C16 1.30(2) . ?
O10 C29 1.34(3) . ?
O11 C40 1.222(9) . ?
O12 C47 1.232(10) . ?
N3 C12 1.40(3) . ?
N3 H3C 0.8800 . ?
N3 H3D 0.8800 . ?
N6 C29 1.29(3) . ?
N6 C26 1.422(18) . ?
N6 H6 0.8800 . ?
N9 C40 1.327(10) . ?
N9 C41 1.447(10) . ?
N9 H9 0.8800 . ?
N10 C47 1.320(10) . ?
N10 C44 1.443(9) . ?
N10 H10 0.8800 . ?
C1 C2 1.48(4) . ?
N1 C3 1.35(4) . ?
N1 H1A 0.8800 . ?
N1 H1B 0.8800 . ?
C2 C3 1.3900 . ?
C2 C4B 1.3900 . ?
C3 C4 1.3900 . ?
C4 C2B 1.3900 . ?
C4 H4 0.9500 . ?
C2B C3B 1.3900 . ?
C3B C4B 1.3900 . ?
C3B H3B 0.9500 . ?
C4B H4B 0.9500 . ?
C5 C6 1.52(4) . ?
N2 C8 1.33(4) . ?
N2 H2A 0.8800 . ?
N2 H2B 0.8800 . ?
C6 C7 1.3900 . ?
C6 C8B 1.3900 . ?
C7 C8 1.3900 . ?
C7 H7 0.9500 . ?
C8 C6B 1.3900 . ?
C6B C7B 1.3900 . ?
C7B C8B 1.3900 . ?
C7B H7B 0.9500 . ?
C8B H8B 0.9500 . ?
C9 C10 1.50(2) . ?
C10 C11 1.3900 . ?
C10 C15 1.3900 . ?
C11 C12 1.3900 . ?
C11 H11 0.9500 . ?
C12 C13 1.3900 . ?
C13 C14 1.3900 . ?
C13 C16 1.44(2) . ?
C14 C15 1.3900 . ?
C14 H14 0.9500 . ?
C15 H15 0.9500 . ?
N4 C17 1.3900 . ?
N4 C21 1.3900 . ?
C17 C18 1.3900 . ?
C17 H17 0.9500 . ?
C18 C19 1.3900 . ?
C18 H18 0.9500 . ?
C19 C20 1.3900 . ?
C19 C22 1.503(9) . ?
C20 C21 1.3900 . ?
C20 H20 0.9500 . ?
C21 H21 0.9500 . ?
O9 C22 1.241(9) . ?
N5 C22 1.345(9) . ?
N5 C23 1.451(9) . ?
N5 H5 0.8800 . ?
C23 C24 1.3900 . ?
C23 C28 1.3900 . ?
C24 C25 1.3900 . ?
C24 H24 0.9500 . ?
C25 C26 1.3900 . ?
C25 H25 0.9500 . ?
C26 C27 1.3900 . ?
C27 C28 1.3900 . ?
C27 H27 0.9500 . ?
C28 H28 0.9500 . ?
C29 C30 1.50(3) . ?
C30 C31 1.3900 . ?
C30 C34 1.3900 . ?
C31 C32 1.3900 . ?
C31 H31 0.9500 . ?
C32 N7 1.3900 . ?
C32 H32 0.9500 . ?
N7 C33 1.3900 . ?
C33 C34 1.3900 . ?
C33 H33 0.9500 . ?
C34 H34 0.9500 . ?
N8 C35 1.3900 . ?
N8 C39 1.3900 . ?
C35 C36 1.3900 . ?
C35 H35 0.9500 . ?
C36 C37 1.3900 . ?
C36 H36 0.9500 . ?
C37 C38 1.3900 . ?
C37 C40 1.487(9) . ?
C38 C39 1.3900 . ?
C38 H38 0.9500 . ?
C39 H39 0.9500 . ?
C41 C42 1.3900 . ?
C41 C46 1.3900 . ?
C42 C43 1.3900 . ?
C42 H42 0.9500 . ?
C43 C44 1.3900 . ?
C43 H43 0.9500 . ?
C44 C45 1.3900 . ?
C45 C46 1.3900 . ?
C45 H45 0.9500 . ?
C46 H46 0.9500 . ?
C47 C48 1.504(9) . ?
C48 C49 1.3900 . ?
C48 C52 1.3900 . ?
C49 C50 1.3900 . ?
C49 H49 0.9500 . ?
C50 N11 1.3900 . ?
C50 H50 0.9500 . ?
N11 C51 1.3900 . ?
C51 C52 1.3900 . ?
C51 H51 0.9500 . ?
C52 H52 0.9500 . ?
